data_7130178
loop_
_publ_author_name
'Batabyal, Monojit'
'Jain, Saket'
'Upadhyay, Aditya'
'Raju, Saravanan'
'Kumar, Sangit'

_publ_section_title
;
 A base-free copper-assisted synthesis of C2-symmetric spirotelluranes and
 biaryls based on divergent stoichiometry of Na2Te
;
_journal_name_full 'Chemical Communications'
_journal_paper_doi 10.1039/D2CC02181A
_journal_year 2022
_chemical_formula_sum 'C68 H48 N4 O4'
_chemical_formula_weight 985.10
_space_group_crystal_system orthorhombic
_space_group_IT_number 33
_space_group_name_Hall 'P 2c -2n'
_space_group_name_H-M_alt 'P n a 21'
_atom_sites_solution_hydrogens geom
_audit_creation_method SHELXL-2018/3
_audit_update_record
;
2022-03-08 deposited with the CCDC.	2022-05-23 downloaded from the CCDC.
;
_cell_angle_alpha 90
_cell_angle_beta 90
_cell_angle_gamma 90
_cell_formula_units_Z 2
_cell_length_a 8.8678(11)
_cell_length_b 34.130(4)
_cell_length_c 8.4805(9)
_cell_measurement_reflns_used 3505
_cell_measurement_temperature 140(2)
_cell_measurement_theta_max 22.68
_cell_measurement_theta_min 2.37
_cell_volume 2566.7(5)
_computing_cell_refinement 'Bruker SAINT'
_computing_data_collection 'Bruker APEX2'
_computing_data_reduction 'Bruker SAINT'
_computing_molecular_graphics 'Bruker SHELXTL'
_computing_publication_material 'Bruker SHELXTL'
_computing_structure_refinement 'SHELXL-2018/3 (Sheldrick, 2018)'
_computing_structure_solution 'SHELXT 2014/5 (Sheldrick, 2014)'
_diffrn_ambient_temperature 140(2)
_diffrn_measured_fraction_theta_full 0.998
_diffrn_measured_fraction_theta_max 0.998
_diffrn_measurement_device_type 'Bruker APEX-II CCD'
_diffrn_measurement_method '\f and \w scans'
_diffrn_radiation_type MoK\a
_diffrn_radiation_wavelength 0.71073
_diffrn_reflns_av_R_equivalents 0.0990
_diffrn_reflns_av_unetI/netI 0.0744
_diffrn_reflns_Laue_measured_fraction_full 0.998
_diffrn_reflns_Laue_measured_fraction_max 0.998
_diffrn_reflns_limit_h_max 10
_diffrn_reflns_limit_h_min -10
_diffrn_reflns_limit_k_max 41
_diffrn_reflns_limit_k_min -41
_diffrn_reflns_limit_l_max 9
_diffrn_reflns_limit_l_min -10
_diffrn_reflns_number 22557
_diffrn_reflns_point_group_measured_fraction_full 0.934
_diffrn_reflns_point_group_measured_fraction_max 0.930
_diffrn_reflns_theta_full 25.242
_diffrn_reflns_theta_max 25.689
_diffrn_reflns_theta_min 2.373
_exptl_absorpt_coefficient_mu 0.080
_exptl_absorpt_correction_type none
_exptl_crystal_colour BROWN
_exptl_crystal_density_diffrn 1.275
_exptl_crystal_description BLOCK
_exptl_crystal_F_000 1032
_exptl_crystal_size_max 0.042
_exptl_crystal_size_mid 0.031
_exptl_crystal_size_min 0.028
_refine_diff_density_max 0.176
_refine_diff_density_min -0.176
_refine_diff_density_rms 0.041
_refine_ls_abs_structure_details
;
 Flack x determined using 1335 quotients [(I+)-(I-)]/[(I+)+(I-)]
 (Parsons, Flack and Wagner, Acta Cryst. B69 (2013) 249-259).
;
_refine_ls_abs_structure_Flack -2.8(10)
_refine_ls_extinction_method none
_refine_ls_goodness_of_fit_ref 1.059
_refine_ls_hydrogen_treatment constr
_refine_ls_matrix_type full
_refine_ls_number_parameters 343
_refine_ls_number_reflns 4528
_refine_ls_number_restraints 1
_refine_ls_restrained_S_all 1.059
_refine_ls_R_factor_all 0.0556
_refine_ls_R_factor_gt 0.0461
_refine_ls_shift/su_max 0.000
_refine_ls_shift/su_mean 0.000
_refine_ls_structure_factor_coef Fsqd
_refine_ls_weighting_details 'w=1/[\s^2^(Fo^2^)+(0.0305P)^2^+0.1350P] where P=(Fo^2^+2Fc^2^)/3'
_refine_ls_weighting_scheme calc
_refine_ls_wR_factor_gt 0.0964
_refine_ls_wR_factor_ref 0.1035
_reflns_Friedel_coverage 0.738
_reflns_Friedel_fraction_full 0.860
_reflns_Friedel_fraction_max 0.851
_reflns_number_gt 3887
_reflns_number_total 4528
_reflns_threshold_expression 'I > 2\s(I)'
_cod_data_source_file d2cc02181a2.cif
_cod_data_source_block shelx_CCDC2
_cod_database_code 7130178
_shelx_shelxl_version_number 2018/3
_shelx_space_group_comment
;
The symmetry employed for this shelxl refinement is uniquely defined
by the following loop, which should always be used as a source of
symmetry information in preference to the above space-group names.
They are only intended as comments.
;
_shelx_estimated_absorpt_t_min 0.997
_shelx_estimated_absorpt_t_max 0.998

loop_
_space_group_symop_operation_xyz
'x, y, z'
'-x, -y, z+1/2'
'x+1/2, -y+1/2, z'
'-x+1/2, y+1/2, z+1/2'

loop_
_atom_site_label
_atom_site_type_symbol
_atom_site_fract_x
_atom_site_fract_y
_atom_site_fract_z
_atom_site_U_iso_or_equiv
_atom_site_adp_type
_atom_site_occupancy
_atom_site_site_symmetry_order
_atom_site_calc_flag
_atom_site_refinement_flags_posn
_atom_site_refinement_flags_adp
_atom_site_refinement_flags_occupancy
_atom_site_disorder_assembly
_atom_site_disorder_group
O1 O 0.7385(2) 0.37375(6) 0.4333(3) 0.0278(5) Uani 1 1 d . . . . .
O1A O 1.2299(2) 0.38546(7) 0.6730(3) 0.0344(6) Uani 1 1 d . . . . .
N1 N 0.4966(3) 0.38730(8) 0.4987(3) 0.0280(6) Uani 1 1 d . . . . .
H1 H 0.434091 0.391424 0.577529 0.034 Uiso 1 1 calc R U . . .
N1A N 1.0251(3) 0.35393(7) 0.5715(3) 0.0288(6) Uani 1 1 d . . . . .
H1A H 0.934274 0.357609 0.532425 0.035 Uiso 1 1 calc R U . . .
C1 C 0.7993(3) 0.40152(9) 0.7612(3) 0.0250(7) Uani 1 1 d . . . . .
C1A C 0.8764(3) 0.43078(8) 0.6573(3) 0.0244(7) Uani 1 1 d . . . . .
C2 C 0.8414(4) 0.39844(10) 0.9191(4) 0.0306(7) Uani 1 1 d . . . . .
H2 H 0.923355 0.413606 0.957523 0.037 Uiso 1 1 calc R U . . .
C2A C 0.8079(4) 0.46671(9) 0.6287(4) 0.0304(7) Uani 1 1 d . . . . .
H2A H 0.710711 0.471897 0.670890 0.036 Uiso 1 1 calc R U . . .
C3 C 0.7654(4) 0.37358(10) 1.0206(4) 0.0347(8) Uani 1 1 d . . . . .
H3 H 0.794661 0.371874 1.128172 0.042 Uiso 1 1 calc R U . . .
C3A C 0.8803(4) 0.49515(10) 0.5388(4) 0.0357(8) Uani 1 1 d . . . . .
H3A H 0.832402 0.519607 0.520090 0.043 Uiso 1 1 calc R U . . .
C4 C 0.6473(4) 0.35136(10) 0.9652(4) 0.0362(8) Uani 1 1 d . . . . .
H4 H 0.596127 0.333989 1.034431 0.043 Uiso 1 1 calc R U . . .
C4A C 1.0206(4) 0.48804(10) 0.4771(4) 0.0404(9) Uani 1 1 d . . . . .
H4A H 1.069191 0.507409 0.414771 0.049 Uiso 1 1 calc R U . . .
C5 C 0.6025(4) 0.35416(9) 0.8088(4) 0.0309(7) Uani 1 1 d . . . . .
H5 H 0.519801 0.339079 0.771672 0.037 Uiso 1 1 calc R U . . .
C5A C 1.0909(4) 0.45271(10) 0.5058(4) 0.0353(8) Uani 1 1 d . . . . .
H5A H 1.188935 0.448079 0.464609 0.042 Uiso 1 1 calc R U . . .
C6 C 0.6788(3) 0.37905(9) 0.7068(3) 0.0253(7) Uani 1 1 d . . . . .
C6A C 1.0203(3) 0.42394(9) 0.5940(4) 0.0272(7) Uani 1 1 d . . . . .
C7 C 0.6402(3) 0.37993(8) 0.5339(3) 0.0242(7) Uani 1 1 d . . . . .
C7A C 1.1009(4) 0.38593(9) 0.6180(3) 0.0276(7) Uani 1 1 d . . . . .
C8 C 0.4363(3) 0.38902(10) 0.3418(4) 0.0285(7) Uani 1 1 d . . . . .
C8A C 1.0776(4) 0.31474(9) 0.5794(4) 0.0339(8) Uani 1 1 d . . . . .
C9 C 0.3265(3) 0.36289(10) 0.3008(4) 0.0338(8) Uani 1 1 d . . . . .
H9 H 0.296900 0.343052 0.373002 0.041 Uiso 1 1 calc R U . . .
C9A C 1.1565(4) 0.30155(12) 0.7069(5) 0.0483(10) Uani 1 1 d . . . . .
H9A H 1.177812 0.318696 0.792324 0.058 Uiso 1 1 calc R U . . .
C10 C 0.2570(4) 0.36524(12) 0.1519(4) 0.0406(9) Uani 1 1 d . . . . .
H10 H 0.179868 0.347163 0.124603 0.049 Uiso 1 1 calc R U . . .
C10A C 1.2063(5) 0.26228(13) 0.7113(6) 0.0608(12) Uani 1 1 d . . . . .
H10A H 1.263911 0.253352 0.798630 0.073 Uiso 1 1 calc R U . . .
C11 C 0.2996(4) 0.39319(11) 0.0470(4) 0.0400(9) Uani 1 1 d . . . . .
H11 H 0.252609 0.394302 -0.053582 0.048 Uiso 1 1 calc R U . . .
C11A C 1.1732(5) 0.23715(12) 0.5925(6) 0.0580(12) Uani 1 1 d . . . . .
H11A H 1.207230 0.210792 0.597903 0.070 Uiso 1 1 calc R U . . .
C12 C 0.4130(4) 0.42069(10) 0.0859(4) 0.0321(7) Uani 1 1 d . . . . .
C12A C 1.0891(4) 0.24965(10) 0.4614(5) 0.0471(10) Uani 1 1 d . . . . .
C13 C 0.4824(3) 0.41904(9) 0.2369(4) 0.0277(7) Uani 1 1 d . . . . .
C13A C 1.0420(4) 0.28936(9) 0.4528(5) 0.0352(8) Uani 1 1 d . . . . .
C14 C 0.5932(4) 0.44730(9) 0.2747(4) 0.0304(7) Uani 1 1 d . . . . .
H14 H 0.639473 0.446908 0.375725 0.036 Uiso 1 1 calc R U . . .
C14A C 0.9630(4) 0.30145(10) 0.3168(4) 0.0385(8) Uani 1 1 d . . . . .
H14A H 0.932740 0.328052 0.307341 0.046 Uiso 1 1 calc R U . . .
C15 C 0.6344(4) 0.47514(10) 0.1675(4) 0.0363(8) Uani 1 1 d . . . . .
H15 H 0.708822 0.493966 0.194950 0.044 Uiso 1 1 calc R U . . .
C15A C 0.9290(4) 0.27581(12) 0.1983(6) 0.0564(11) Uani 1 1 d . . . . .
H15A H 0.876379 0.284734 0.107587 0.068 Uiso 1 1 calc R U . . .
C16 C 0.5681(4) 0.47631(10) 0.0173(4) 0.0405(9) Uani 1 1 d . . . . .
H16 H 0.598221 0.495700 -0.056653 0.049 Uiso 1 1 calc R U . . .
C16A C 0.9714(5) 0.23642(13) 0.2103(7) 0.0711(15) Uani 1 1 d . . . . .
H16A H 0.944294 0.218469 0.129537 0.085 Uiso 1 1 calc R U . . .
C17 C 0.4607(4) 0.44965(11) -0.0222(4) 0.0382(8) Uani 1 1 d . . . . .
H17 H 0.416835 0.450508 -0.124345 0.046 Uiso 1 1 calc R U . . .
C17A C 1.0509(5) 0.22386(11) 0.3365(7) 0.0615(13) Uani 1 1 d . . . . .
H17A H 1.081828 0.197240 0.341621 0.074 Uiso 1 1 calc R U . . .

loop_
_atom_site_aniso_label
_atom_site_aniso_U_11
_atom_site_aniso_U_22
_atom_site_aniso_U_33
_atom_site_aniso_U_23
_atom_site_aniso_U_13
_atom_site_aniso_U_12
O1 0.0269(12) 0.0351(12) 0.0215(10) -0.0010(10) 0.0015(9) 0.0012(9)
O1A 0.0227(13) 0.0534(15) 0.0269(11) -0.0018(11) -0.0006(9) 0.0015(10)
N1 0.0247(15) 0.0370(15) 0.0221(13) 0.0004(12) 0.0014(10) 0.0007(11)
N1A 0.0241(13) 0.0298(14) 0.0324(13) 0.0024(13) -0.0023(11) 0.0038(11)
C1 0.0251(16) 0.0279(15) 0.0220(15) -0.0017(13) 0.0024(12) 0.0040(13)
C1A 0.0284(16) 0.0267(16) 0.0181(13) -0.0045(13) -0.0037(12) -0.0018(12)
C2 0.0331(18) 0.0340(17) 0.0246(15) -0.0021(14) -0.0030(14) 0.0054(14)
C2A 0.0322(18) 0.0299(17) 0.0291(16) -0.0041(14) -0.0009(13) 0.0023(14)
C3 0.040(2) 0.042(2) 0.0222(16) 0.0035(15) -0.0009(14) 0.0104(15)
C3A 0.041(2) 0.0266(17) 0.0394(19) 0.0018(15) -0.0056(16) -0.0025(14)
C4 0.040(2) 0.0412(19) 0.0276(17) 0.0106(16) 0.0077(15) 0.0039(15)
C4A 0.048(2) 0.0305(18) 0.042(2) 0.0072(17) 0.0020(17) -0.0108(15)
C5 0.0293(17) 0.0330(17) 0.0304(17) 0.0026(15) 0.0011(14) -0.0006(13)
C5A 0.0313(18) 0.0352(18) 0.0393(18) -0.0011(16) 0.0069(15) -0.0092(14)
C6 0.0247(16) 0.0289(15) 0.0225(15) 0.0018(13) 0.0004(13) 0.0042(12)
C6A 0.0267(16) 0.0309(16) 0.0240(15) -0.0026(14) -0.0008(13) -0.0036(13)
C7 0.0256(17) 0.0228(15) 0.0241(16) -0.0003(13) 0.0013(13) -0.0024(12)
C7A 0.0253(18) 0.0364(18) 0.0210(15) 0.0002(14) 0.0029(13) -0.0008(13)
C8 0.0257(17) 0.0364(18) 0.0234(15) -0.0043(15) 0.0009(13) 0.0063(14)
C8A 0.0291(18) 0.0316(17) 0.0408(19) 0.0088(17) 0.0067(15) 0.0041(14)
C9 0.0283(18) 0.043(2) 0.0306(18) -0.0059(16) 0.0014(14) -0.0029(15)
C9A 0.050(2) 0.052(2) 0.044(2) 0.014(2) 0.0022(18) 0.0109(18)
C10 0.0297(19) 0.055(2) 0.037(2) -0.0099(18) -0.0049(15) -0.0046(17)
C10A 0.060(3) 0.055(3) 0.067(3) 0.026(3) 0.001(2) 0.019(2)
C11 0.0346(19) 0.057(2) 0.0284(18) -0.0058(18) -0.0077(15) 0.0093(17)
C11A 0.056(3) 0.033(2) 0.085(3) 0.021(2) 0.015(2) 0.0126(18)
C12 0.0289(17) 0.0427(19) 0.0248(16) -0.0041(16) -0.0016(14) 0.0106(14)
C12A 0.037(2) 0.0307(19) 0.074(3) 0.008(2) 0.012(2) 0.0052(15)
C13 0.0250(16) 0.0298(16) 0.0282(15) -0.0040(14) 0.0003(13) 0.0064(13)
C13A 0.0267(17) 0.0275(17) 0.051(2) -0.0011(17) 0.0094(16) 0.0022(13)
C14 0.0348(18) 0.0316(17) 0.0248(16) -0.0034(14) -0.0001(13) 0.0035(14)
C14A 0.0347(19) 0.0296(18) 0.051(2) -0.0048(18) -0.0004(17) 0.0017(14)
C15 0.043(2) 0.0330(18) 0.0327(17) -0.0014(15) 0.0048(15) 0.0050(15)
C15A 0.052(2) 0.046(2) 0.071(3) -0.023(2) -0.010(2) 0.0070(18)
C16 0.049(2) 0.038(2) 0.0345(18) 0.0075(17) 0.0061(17) 0.0095(17)
C16A 0.062(3) 0.044(3) 0.108(4) -0.033(3) -0.013(3) 0.007(2)
C17 0.041(2) 0.049(2) 0.0240(17) 0.0048(16) -0.0013(14) 0.0151(17)
C17A 0.049(3) 0.0259(19) 0.109(4) -0.016(2) 0.010(3) 0.0027(18)

loop_
_atom_type_symbol
_atom_type_description
_atom_type_scat_dispersion_real
_atom_type_scat_dispersion_imag
_atom_type_scat_source
C C 0.0033 0.0016 'International Tables Vol C Tables 4.2.6.8 and 6.1.1.4'
H H 0.0000 0.0000 'International Tables Vol C Tables 4.2.6.8 and 6.1.1.4'
N N 0.0061 0.0033 'International Tables Vol C Tables 4.2.6.8 and 6.1.1.4'
O O 0.0106 0.0060 'International Tables Vol C Tables 4.2.6.8 and 6.1.1.4'

loop_
_geom_angle_atom_site_label_1
_geom_angle_atom_site_label_2
_geom_angle_atom_site_label_3
_geom_angle
_geom_angle_site_symmetry_1
_geom_angle_site_symmetry_3
_geom_angle_publ_flag
C7 N1 C8 124.9(2) . . ?
C7 N1 H1 117.6 . . ?
C8 N1 H1 117.6 . . ?
C7A N1A C8A 126.1(3) . . ?
C7A N1A H1A 116.9 . . ?
C8A N1A H1A 116.9 . . ?
C6 C1 C2 118.8(3) . . ?
C6 C1 C1A 121.5(3) . . ?
C2 C1 C1A 119.5(3) . . ?
C2A C1A C6A 118.5(3) . . ?
C2A C1A C1 119.5(3) . . ?
C6A C1A C1 122.0(3) . . ?
C3 C2 C1 120.9(3) . . ?
C3 C2 H2 119.6 . . ?
C1 C2 H2 119.6 . . ?
C1A C2A C3A 120.6(3) . . ?
C1A C2A H2A 119.7 . . ?
C3A C2A H2A 119.7 . . ?
C4 C3 C2 119.7(3) . . ?
C4 C3 H3 120.1 . . ?
C2 C3 H3 120.1 . . ?
C4A C3A C2A 120.3(3) . . ?
C4A C3A H3A 119.9 . . ?
C2A C3A H3A 119.9 . . ?
C3 C4 C5 120.4(3) . . ?
C3 C4 H4 119.8 . . ?
C5 C4 H4 119.8 . . ?
C3A C4A C5A 119.9(3) . . ?
C3A C4A H4A 120.1 . . ?
C5A C4A H4A 120.1 . . ?
C4 C5 C6 119.9(3) . . ?
C4 C5 H5 120.1 . . ?
C6 C5 H5 120.1 . . ?
C4A C5A C6A 120.7(3) . . ?
C4A C5A H5A 119.6 . . ?
C6A C5A H5A 119.6 . . ?
C5 C6 C1 120.3(3) . . ?
C5 C6 C7 120.5(3) . . ?
C1 C6 C7 119.0(3) . . ?
C5A C6A C1A 120.0(3) . . ?
C5A C6A C7A 118.2(3) . . ?
C1A C6A C7A 121.8(3) . . ?
O1 C7 N1 123.4(3) . . ?
O1 C7 C6 120.5(3) . . ?
N1 C7 C6 116.0(2) . . ?
O1A C7A N1A 124.3(3) . . ?
O1A C7A C6A 120.3(3) . . ?
N1A C7A C6A 115.3(3) . . ?
C9 C8 C13 121.2(3) . . ?
C9 C8 N1 118.4(3) . . ?
C13 C8 N1 120.3(3) . . ?
C9A C8A C13A 120.9(3) . . ?
C9A C8A N1A 121.1(3) . . ?
C13A C8A N1A 117.9(3) . . ?
C8 C9 C10 120.2(3) . . ?
C8 C9 H9 119.9 . . ?
C10 C9 H9 119.9 . . ?
C8A C9A C10A 119.6(4) . . ?
C8A C9A H9A 120.2 . . ?
C10A C9A H9A 120.2 . . ?
C11 C10 C9 120.4(3) . . ?
C11 C10 H10 119.8 . . ?
C9 C10 H10 119.8 . . ?
C11A C10A C9A 120.9(4) . . ?
C11A C10A H10A 119.5 . . ?
C9A C10A H10A 119.5 . . ?
C10 C11 C12 120.7(3) . . ?
C10 C11 H11 119.6 . . ?
C12 C11 H11 119.6 . . ?
C10A C11A C12A 120.7(4) . . ?
C10A C11A H11A 119.6 . . ?
C12A C11A H11A 119.6 . . ?
C17 C12 C11 121.7(3) . . ?
C17 C12 C13 118.9(3) . . ?
C11 C12 C13 119.4(3) . . ?
C11A C12A C17A 121.9(4) . . ?
C11A C12A C13A 119.1(4) . . ?
C17A C12A C13A 119.0(4) . . ?
C14 C13 C8 123.5(3) . . ?
C14 C13 C12 118.6(3) . . ?
C8 C13 C12 118.0(3) . . ?
C14A C13A C8A 123.5(3) . . ?
C14A C13A C12A 117.8(3) . . ?
C8A C13A C12A 118.7(3) . . ?
C15 C14 C13 120.7(3) . . ?
C15 C14 H14 119.7 . . ?
C13 C14 H14 119.7 . . ?
C15A C14A C13A 121.6(3) . . ?
C15A C14A H14A 119.2 . . ?
C13A C14A H14A 119.2 . . ?
C14 C15 C16 120.8(3) . . ?
C14 C15 H15 119.6 . . ?
C16 C15 H15 119.6 . . ?
C14A C15A C16A 120.2(4) . . ?
C14A C15A H15A 119.9 . . ?
C16A C15A H15A 119.9 . . ?
C17 C16 C15 119.9(3) . . ?
C17 C16 H16 120.1 . . ?
C15 C16 H16 120.1 . . ?
C17A C16A C15A 120.2(4) . . ?
C17A C16A H16A 119.9 . . ?
C15A C16A H16A 119.9 . . ?
C16 C17 C12 121.2(3) . . ?
C16 C17 H17 119.4 . . ?
C12 C17 H17 119.4 . . ?
C16A C17A C12A 121.3(4) . . ?
C16A C17A H17A 119.4 . . ?
C12A C17A H17A 119.4 . . ?

loop_
_geom_bond_atom_site_label_1
_geom_bond_atom_site_label_2
_geom_bond_distance
_geom_bond_site_symmetry_2
_geom_bond_publ_flag
O1 C7 1.238(4) . ?
O1A C7A 1.235(4) . ?
N1 C7 1.331(4) . ?
N1 C8 1.435(4) . ?
N1 H1 0.8800 . ?
N1A C7A 1.342(4) . ?
N1A C8A 1.418(4) . ?
N1A H1A 0.8800 . ?
C1 C6 1.393(4) . ?
C1 C2 1.394(4) . ?
C1 C1A 1.497(4) . ?
C1A C2A 1.390(4) . ?
C1A C6A 1.404(4) . ?
C2 C3 1.384(5) . ?
C2 H2 0.9500 . ?
C2A C3A 1.391(5) . ?
C2A H2A 0.9500 . ?
C3 C4 1.376(5) . ?
C3 H3 0.9500 . ?
C3A C4A 1.371(5) . ?
C3A H3A 0.9500 . ?
C4 C5 1.387(5) . ?
C4 H4 0.9500 . ?
C4A C5A 1.379(5) . ?
C4A H4A 0.9500 . ?
C5 C6 1.389(4) . ?
C5 H5 0.9500 . ?
C5A C6A 1.384(4) . ?
C5A H5A 0.9500 . ?
C6 C7 1.507(4) . ?
C6A C7A 1.495(4) . ?
C8 C9 1.365(4) . ?
C8 C13 1.417(4) . ?
C8A C9A 1.365(5) . ?
C8A C13A 1.415(5) . ?
C9 C10 1.407(5) . ?
C9 H9 0.9500 . ?
C9A C10A 1.412(5) . ?
C9A H9A 0.9500 . ?
C10 C11 1.358(5) . ?
C10 H10 0.9500 . ?
C10A C11A 1.355(6) . ?
C10A H10A 0.9500 . ?
C11 C12 1.415(5) . ?
C11 H11 0.9500 . ?
C11A C12A 1.405(6) . ?
C11A H11A 0.9500 . ?
C12 C17 1.413(5) . ?
C12 C13 1.422(4) . ?
C12A C17A 1.418(6) . ?
C12A C13A 1.420(5) . ?
C13 C14 1.414(4) . ?
C13A C14A 1.412(5) . ?
C14 C15 1.365(5) . ?
C14 H14 0.9500 . ?
C14A C15A 1.366(5) . ?
C14A H14A 0.9500 . ?
C15 C16 1.404(5) . ?
C15 H15 0.9500 . ?
C15A C16A 1.400(6) . ?
C15A H15A 0.9500 . ?
C16 C17 1.359(5) . ?
C16 H16 0.9500 . ?
C16A C17A 1.351(7) . ?
C16A H16A 0.9500 . ?
C17 H17 0.9500 . ?
C17A H17A 0.9500 . ?

loop_
_geom_hbond_atom_site_label_D
_geom_hbond_atom_site_label_H
_geom_hbond_atom_site_label_A
_geom_hbond_distance_DH
_geom_hbond_distance_HA
_geom_hbond_distance_DA
_geom_hbond_angle_DHA
_geom_hbond_site_symmetry_A
_geom_hbond_publ_flag
N1 H1 O1A 0.88 1.99 2.790(3) 149.8 1_455 yes
N1A H1A O1 0.88 2.01 2.880(3) 171.6 . yes

loop_
_geom_torsion_atom_site_label_1
_geom_torsion_atom_site_label_2
_geom_torsion_atom_site_label_3
_geom_torsion_atom_site_label_4
_geom_torsion
_geom_torsion_site_symmetry_1
_geom_torsion_site_symmetry_2
_geom_torsion_site_symmetry_3
_geom_torsion_site_symmetry_4
_geom_torsion_publ_flag
C6 C1 C1A C2A 77.2(4) . . . . ?
C2 C1 C1A C2A -98.3(3) . . . . ?
C6 C1 C1A C6A -106.2(3) . . . . ?
C2 C1 C1A C6A 78.3(4) . . . . ?
C6 C1 C2 C3 0.0(5) . . . . ?
C1A C1 C2 C3 175.6(3) . . . . ?
C6A C1A C2A C3A 0.2(4) . . . . ?
C1 C1A C2A C3A 176.9(3) . . . . ?
C1 C2 C3 C4 0.5(5) . . . . ?
C1A C2A C3A C4A 0.0(5) . . . . ?
C2 C3 C4 C5 -1.0(5) . . . . ?
C2A C3A C4A C5A -0.8(5) . . . . ?
C3 C4 C5 C6 1.1(5) . . . . ?
C3A C4A C5A C6A 1.2(5) . . . . ?
C4 C5 C6 C1 -0.6(5) . . . . ?
C4 C5 C6 C7 174.8(3) . . . . ?
C2 C1 C6 C5 0.1(4) . . . . ?
C1A C1 C6 C5 -175.4(3) . . . . ?
C2 C1 C6 C7 -175.4(3) . . . . ?
C1A C1 C6 C7 9.1(4) . . . . ?
C4A C5A C6A C1A -0.9(5) . . . . ?
C4A C5A C6A C7A 178.7(3) . . . . ?
C2A C1A C6A C5A 0.2(4) . . . . ?
C1 C1A C6A C5A -176.4(3) . . . . ?
C2A C1A C6A C7A -179.4(3) . . . . ?
C1 C1A C6A C7A 4.0(4) . . . . ?
C8 N1 C7 O1 0.1(5) . . . . ?
C8 N1 C7 C6 -179.3(3) . . . . ?
C5 C6 C7 O1 -123.6(3) . . . . ?
C1 C6 C7 O1 51.9(4) . . . . ?
C5 C6 C7 N1 55.9(4) . . . . ?
C1 C6 C7 N1 -128.6(3) . . . . ?
C8A N1A C7A O1A 1.1(5) . . . . ?
C8A N1A C7A C6A 179.0(3) . . . . ?
C5A C6A C7A O1A 54.2(4) . . . . ?
C1A C6A C7A O1A -126.2(3) . . . . ?
C5A C6A C7A N1A -123.8(3) . . . . ?
C1A C6A C7A N1A 55.8(4) . . . . ?
C7 N1 C8 C9 118.4(3) . . . . ?
C7 N1 C8 C13 -66.1(4) . . . . ?
C7A N1A C8A C9A 40.4(5) . . . . ?
C7A N1A C8A C13A -141.3(3) . . . . ?
C13 C8 C9 C10 0.3(5) . . . . ?
N1 C8 C9 C10 175.7(3) . . . . ?
C13A C8A C9A C10A 1.4(5) . . . . ?
N1A C8A C9A C10A 179.7(3) . . . . ?
C8 C9 C10 C11 0.7(5) . . . . ?
C8A C9A C10A C11A -1.9(6) . . . . ?
C9 C10 C11 C12 -0.7(5) . . . . ?
C9A C10A C11A C12A 0.4(6) . . . . ?
C10 C11 C12 C17 179.0(3) . . . . ?
C10 C11 C12 C13 -0.3(5) . . . . ?
C10A C11A C12A C17A -179.1(4) . . . . ?
C10A C11A C12A C13A 1.5(6) . . . . ?
C9 C8 C13 C14 178.6(3) . . . . ?
N1 C8 C13 C14 3.3(4) . . . . ?
C9 C8 C13 C12 -1.3(4) . . . . ?
N1 C8 C13 C12 -176.6(3) . . . . ?
C17 C12 C13 C14 2.0(4) . . . . ?
C11 C12 C13 C14 -178.6(3) . . . . ?
C17 C12 C13 C8 -178.1(3) . . . . ?
C11 C12 C13 C8 1.3(4) . . . . ?
C9A C8A C13A C14A -178.9(3) . . . . ?
N1A C8A C13A C14A 2.8(5) . . . . ?
C9A C8A C13A C12A 0.5(5) . . . . ?
N1A C8A C13A C12A -177.8(3) . . . . ?
C11A C12A C13A C14A 177.5(3) . . . . ?
C17A C12A C13A C14A -2.0(5) . . . . ?
C11A C12A C13A C8A -1.9(5) . . . . ?
C17A C12A C13A C8A 178.6(3) . . . . ?
C8 C13 C14 C15 179.0(3) . . . . ?
C12 C13 C14 C15 -1.1(4) . . . . ?
C8A C13A C14A C15A -179.0(3) . . . . ?
C12A C13A C14A C15A 1.6(5) . . . . ?
C13 C14 C15 C16 -0.2(5) . . . . ?
C13A C14A C15A C16A 0.5(6) . . . . ?
C14 C15 C16 C17 0.5(5) . . . . ?
C14A C15A C16A C17A -2.4(7) . . . . ?
C15 C16 C17 C12 0.4(5) . . . . ?
C11 C12 C17 C16 178.9(3) . . . . ?
C13 C12 C17 C16 -1.7(5) . . . . ?
C15A C16A C17A C12A 2.0(7) . . . . ?
C11A C12A C17A C16A -179.2(4) . . . . ?
C13A C12A C17A C16A 0.2(6) . . . . ?
